data_9001344
loop_
_publ_author_name
'Hughes J M'
'Cameron M'
'Mariano A N'

_publ_section_title
;
 Rare-earth-element ordering and structural variations in natural
 rare-earth-bearing apatites
 sample from Kipawa, Quebec
;
_journal_name_full 'American Mineralogist'
_journal_page_first 1165
_journal_page_last 1173
_journal_volume 76
_journal_year 1991
_chemical_formula_sum 'Ca4.641 Ce0.309 F Na0.05 O12 P2.781 Si0.219'
_chemical_name_mineral Fluorapatite
_space_group_IT_number 176
_symmetry_space_group_name_Hall '-P 6c'
_symmetry_space_group_name_H-M 'P 63/m'
_cell_angle_alpha 90
_cell_angle_beta 90
_cell_angle_gamma 120
_cell_length_a 9.3908
_cell_length_b 9.3908
_cell_length_c 6.8988
_cell_formula_units_Z 2
_cell_volume 526.877
_cod_original_formula_sum 'Ca4.641 Na.05 Ce.309 (P2.781 Si.219) O12 F'
_cod_database_code 9001344

loop_
_symmetry_equiv_pos_as_xyz
x,y,z
-x+y,-x,1/2-z
x-y,x,1/2+z
y,-x+y,-z
-y,x-y,z
x,y,1/2-z
-x,-y,1/2+z
x-y,x,-z
-x+y,-x,z
-y,x-y,1/2-z
y,-x+y,1/2+z
-x,-y,-z

loop_
_atom_site_label
_atom_site_fract_x
_atom_site_fract_y
_atom_site_fract_z
_atom_site_occupancy
_atom_site_U_iso_or_equiv
Ca1 0.66667 0.33333 0.00070 0.93600 0.01296
Na1 0.66667 0.33333 0.00070 0.02500 0.01296
Ce1 0.66667 0.33333 0.00070 0.03900 0.01296
Ca2 0.99123 0.24026 0.25000 0.92300 0.01289
Ce2 0.99123 0.24026 0.25000 0.07700 0.01289
P 0.36928 0.39832 0.25000 0.92700 0.00912
Si 0.36928 0.39832 0.25000 0.07300 0.00912
O1 0.48430 0.32610 0.25000 1.00000 0.01381
O2 0.46670 0.58750 0.25000 1.00000 0.01558
O3 0.25720 0.34170 0.07040 1.00000 0.01862
F 0.00000 0.00000 0.25000 1.00000 0.03420

loop_
_cod_related_entry_id
_cod_related_entry_database
_cod_related_entry_code
1 AMCSD 0001373
2 AMCSD 0001378

loop_
_[local]_alternative_name_id
_[local]_alternative_name_type
_[local]_alternative_name_source
_[local]_alternative_name_source_id
_[local]_alternative_name_value
1 mineral AMCSD 0001373 "Fluorapatite"
2 mineral AMCSD 0001378 "Apatite-(CaF)"

_database_code_amcsd 0001373
